data_1502363
loop_
_publ_author_name
'Carroll, William R.'
'Zhao, Chen'
'Smith, Mark D.'
'Pellechia, Perry J.'
'Shimizu, Ken D.'

_publ_section_title
;
 A molecular balance for measuring aliphatic CH-\p interactions.
;
_journal_issue 16
_journal_name_full 'Organic letters'
_journal_page_first 4320
_journal_page_last 4323
_journal_paper_doi 10.1021/ol201657p
_journal_volume 13
_journal_year 2011
_chemical_absolute_configuration unk
_chemical_formula_moiety 'C16 H15 N O3'
_chemical_formula_sum 'C16 H15 N O3'
_chemical_formula_weight 269.29
_chemical_name_systematic
; 
 ? 
;
_space_group_IT_number 19
_symmetry_cell_setting orthorhombic
_symmetry_space_group_name_Hall 'P 2ac 2ab'
_symmetry_space_group_name_H-M 'P 21 21 21'
_atom_sites_solution_hydrogens geom
_atom_sites_solution_primary direct
_atom_sites_solution_secondary difmap
_audit_creation_method SHELXL-97
_cell_angle_alpha 90.00
_cell_angle_beta 90.00
_cell_angle_gamma 90.00
_cell_formula_units_Z 4
_cell_length_a 10.1874(5)
_cell_length_b 10.7672(6)
_cell_length_c 11.9335(6)
_cell_measurement_reflns_used 6028
_cell_measurement_temperature 150(2)
_cell_measurement_theta_max 27.512
_cell_measurement_theta_min 2.548
_cell_volume 1308.98(12)
_computing_cell_refinement 'SAINT-Plus Version 6.45 (Bruker, 2001)'
_computing_data_collection 'SMART Version 5.625 (Bruker, 2001)'
_computing_data_reduction 'SAINT-Plus Version 6.45 (Bruker, 2001)'
_computing_molecular_graphics various
_computing_publication_material 'SHELXTL Version 6.14 (Bruker, 2000)'
_computing_structure_refinement 'SHELXL-97 (Sheldrick, 1997)'
_computing_structure_solution 'SHELXS-97 (Sheldrick, 1990)'
_diffrn_ambient_temperature 150(2)
_diffrn_measured_fraction_theta_full 1.000
_diffrn_measured_fraction_theta_max 1.000
_diffrn_measurement_device_type 'Bruker SMART APEX CCD diffractometer'
_diffrn_measurement_method 'omega scans'
_diffrn_radiation_monochromator graphite
_diffrn_radiation_source 'fine-focus sealed tube'
_diffrn_radiation_type MoK\a
_diffrn_radiation_wavelength 0.71073
_diffrn_reflns_av_R_equivalents 0.0380
_diffrn_reflns_av_sigmaI/netI 0.0154
_diffrn_reflns_limit_h_max 13
_diffrn_reflns_limit_h_min -13
_diffrn_reflns_limit_k_max 14
_diffrn_reflns_limit_k_min -14
_diffrn_reflns_limit_l_max 15
_diffrn_reflns_limit_l_min -15
_diffrn_reflns_number 23394
_diffrn_reflns_theta_full 27.54
_diffrn_reflns_theta_max 27.54
_diffrn_reflns_theta_min 2.55
_exptl_absorpt_coefficient_mu 0.095
_exptl_absorpt_correction_type none
_exptl_crystal_colour colorless
_exptl_crystal_density_diffrn 1.366
_exptl_crystal_density_method 'not measured'
_exptl_crystal_description block
_exptl_crystal_F_000 568
_exptl_crystal_size_max 0.42
_exptl_crystal_size_mid 0.38
_exptl_crystal_size_min 0.20
_refine_diff_density_max 0.261
_refine_diff_density_min -0.174
_refine_diff_density_rms 0.038
_refine_ls_extinction_method none
_refine_ls_goodness_of_fit_ref 1.059
_refine_ls_hydrogen_treatment constr
_refine_ls_matrix_type full
_refine_ls_number_parameters 182
_refine_ls_number_reflns 1733
_refine_ls_number_restraints 0
_refine_ls_restrained_S_all 1.059
_refine_ls_R_factor_all 0.0337
_refine_ls_R_factor_gt 0.0325
_refine_ls_shift/su_max 0.000
_refine_ls_shift/su_mean 0.000
_refine_ls_structure_factor_coef Fsqd
_refine_ls_weighting_details 'calc w=1/[\s^2^(Fo^2^)+(0.0611P)^2^+0.1287P] where P=(Fo^2^+2Fc^2^)/3'
_refine_ls_weighting_scheme calc
_refine_ls_wR_factor_gt 0.0867
_refine_ls_wR_factor_ref 0.0879
_reflns_number_gt 1675
_reflns_number_total 1733
_reflns_threshold_expression >2sigma(I)
_cod_data_source_file ol201657p_si_004.cif
_cod_data_source_block cza103m
_cod_depositor_comments
;
The following automatic conversions were performed:

'_symmetry_cell_setting' value 'Orthorhombic' changed to
'orthorhombic' according to
/home/saulius/struct/CIF-dictionaries/cif_core.dic dictionary named
'cif_core.dic' version 2.4.1 from 2010-06-29.

Automatic conversion script
Id: cif_fix_values 1715 2011-07-08 13:25:40Z adriana 
;
_cod_database_code 1502363

loop_
_symmetry_equiv_pos_as_xyz
'x, y, z'
'-x+1/2, -y, z+1/2'
'-x, y+1/2, -z+1/2'
'x+1/2, -y+1/2, -z'

loop_
_atom_site_label
_atom_site_type_symbol
_atom_site_fract_x
_atom_site_fract_y
_atom_site_fract_z
_atom_site_U_iso_or_equiv
_atom_site_adp_type
_atom_site_occupancy
_atom_site_symmetry_multiplicity
_atom_site_calc_flag
_atom_site_refinement_flags
C1 C 0.70949(17) 0.23580(17) 0.74751(15) 0.0307(4) Uani 1 1 d .
H1A H 0.7395 0.2837 0.8135 0.037 Uiso 1 1 calc R
H1B H 0.7234 0.1458 0.7598 0.037 Uiso 1 1 calc R
C2 C 0.76938(17) 0.28259(17) 0.63675(14) 0.0297(4) Uani 1 1 d .
H2 H 0.8660 0.2698 0.6277 0.036 Uiso 1 1 calc R
C3 C 0.72213(16) 0.42066(15) 0.64128(14) 0.0253(3) Uani 1 1 d .
H3 H 0.7815 0.4716 0.6897 0.030 Uiso 1 1 calc R
C4 C 0.70131(15) 0.48259(15) 0.52885(14) 0.0243(3) Uani 1 1 d .
C5 C 0.49307(16) 0.46792(13) 0.60977(13) 0.0225(3) Uani 1 1 d .
C6 C 0.58448(15) 0.41049(15) 0.69372(13) 0.0239(3) Uani 1 1 d .
H6 H 0.5806 0.4561 0.7667 0.029 Uiso 1 1 calc R
C7 C 0.56761(16) 0.26739(15) 0.71242(13) 0.0254(3) Uani 1 1 d .
H7 H 0.4970 0.2418 0.7659 0.031 Uiso 1 1 calc R
C8 C 0.56296(19) 0.20818(15) 0.59712(15) 0.0307(4) Uani 1 1 d .
H8 H 0.4883 0.1717 0.5626 0.037 Uiso 1 1 calc R
C9 C 0.6832(2) 0.21669(16) 0.55304(16) 0.0330(4) Uani 1 1 d .
H9 H 0.7096 0.1866 0.4817 0.040 Uiso 1 1 calc R
C10 C 0.51320(15) 0.58444(14) 0.43129(12) 0.0213(3) Uani 1 1 d .
C11 C 0.44745(16) 0.53091(15) 0.34239(14) 0.0257(3) Uani 1 1 d .
H11 H 0.4414 0.4431 0.3370 0.031 Uiso 1 1 calc R
C12 C 0.39010(18) 0.60532(17) 0.26085(14) 0.0297(4) Uani 1 1 d .
H12 H 0.3455 0.5689 0.1991 0.036 Uiso 1 1 calc R
C13 C 0.39867(17) 0.73316(16) 0.27056(13) 0.0276(4) Uani 1 1 d .
H13 H 0.3583 0.7843 0.2156 0.033 Uiso 1 1 calc R
C14 C 0.46543(16) 0.78817(15) 0.35960(13) 0.0250(3) Uani 1 1 d .
H14 H 0.4711 0.8761 0.3648 0.030 Uiso 1 1 calc R
C15 C 0.52376(15) 0.71366(14) 0.44073(12) 0.0209(3) Uani 1 1 d .
C16 C 0.61185(18) 0.88693(15) 0.53925(15) 0.0294(3) Uani 1 1 d .
H16A H 0.6642 0.9154 0.4753 0.044 Uiso 1 1 calc R
H16B H 0.6585 0.9057 0.6091 0.044 Uiso 1 1 calc R
H16C H 0.5268 0.9295 0.5391 0.044 Uiso 1 1 calc R
N1 N 0.56800(12) 0.51017(12) 0.51927(11) 0.0210(3) Uani 1 1 d .
O1 O 0.78152(12) 0.50431(12) 0.45728(11) 0.0370(3) Uani 1 1 d .
O2 O 0.37528(12) 0.47750(12) 0.61495(11) 0.0328(3) Uani 1 1 d .
O3 O 0.59141(11) 0.75564(10) 0.53082(9) 0.0274(3) Uani 1 1 d .

loop_
_atom_site_aniso_label
_atom_site_aniso_U_11
_atom_site_aniso_U_22
_atom_site_aniso_U_33
_atom_site_aniso_U_23
_atom_site_aniso_U_13
_atom_site_aniso_U_12
C1 0.0328(8) 0.0302(8) 0.0291(8) 0.0097(7) -0.0036(7) 0.0017(7)
C2 0.0251(8) 0.0305(8) 0.0336(8) 0.0096(7) 0.0005(7) 0.0058(7)
C3 0.0231(7) 0.0251(8) 0.0278(7) 0.0030(6) -0.0051(6) -0.0047(6)
C4 0.0212(7) 0.0214(7) 0.0302(8) 0.0047(6) -0.0019(6) -0.0025(6)
C5 0.0261(8) 0.0172(6) 0.0243(7) -0.0014(6) 0.0044(6) 0.0014(6)
C6 0.0281(8) 0.0225(7) 0.0211(7) -0.0012(6) 0.0011(6) -0.0004(6)
C7 0.0286(8) 0.0231(7) 0.0245(7) 0.0064(6) 0.0003(6) -0.0010(7)
C8 0.0398(9) 0.0176(7) 0.0348(8) -0.0001(6) -0.0086(7) -0.0023(7)
C9 0.0470(11) 0.0214(8) 0.0306(8) 0.0001(7) 0.0010(8) 0.0101(7)
C10 0.0196(7) 0.0216(7) 0.0227(7) 0.0030(5) 0.0019(6) 0.0021(6)
C11 0.0260(8) 0.0216(7) 0.0293(8) -0.0023(6) 0.0019(6) -0.0022(6)
C12 0.0297(8) 0.0341(8) 0.0252(7) -0.0020(7) -0.0057(7) -0.0047(7)
C13 0.0263(8) 0.0312(8) 0.0255(7) 0.0055(6) -0.0039(6) 0.0019(7)
C14 0.0275(8) 0.0211(7) 0.0263(7) 0.0021(6) -0.0001(6) 0.0022(6)
C15 0.0194(7) 0.0228(7) 0.0204(6) 0.0003(5) 0.0020(6) 0.0004(6)
C16 0.0338(8) 0.0229(7) 0.0314(8) -0.0027(6) -0.0031(7) -0.0057(7)
N1 0.0210(6) 0.0187(6) 0.0234(6) 0.0028(5) 0.0009(5) 0.0005(5)
O1 0.0229(6) 0.0443(8) 0.0439(7) 0.0177(6) 0.0081(5) 0.0023(6)
O2 0.0249(6) 0.0364(6) 0.0373(7) 0.0070(6) 0.0087(5) 0.0063(5)
O3 0.0351(6) 0.0218(5) 0.0252(5) -0.0003(4) -0.0080(5) -0.0014(5)

loop_
_atom_type_symbol
_atom_type_description
_atom_type_scat_dispersion_real
_atom_type_scat_dispersion_imag
_atom_type_scat_source
C C 0.0033 0.0000 'International Tables Vol C Tables 4.2.6.8 and 6.1.1.4'
H H 0.0000 0.0000 'International Tables Vol C Tables 4.2.6.8 and 6.1.1.4'
N N 0.0061 0.0000 'International Tables Vol C Tables 4.2.6.8 and 6.1.1.4'
O O 0.0106 0.0000 'International Tables Vol C Tables 4.2.6.8 and 6.1.1.4'

loop_
_geom_angle_atom_site_label_1
_geom_angle_atom_site_label_2
_geom_angle_atom_site_label_3
_geom_angle
C2 C1 C7 93.79(12)
C2 C1 H1A 113.0
C7 C1 H1A 113.0
C2 C1 H1B 113.0
C7 C1 H1B 113.0
H1A C1 H1B 110.4
C9 C2 C1 100.59(14)
C9 C2 C3 106.92(14)
C1 C2 C3 99.17(14)
C9 C2 H2 115.9
C1 C2 H2 115.9
C3 C2 H2 115.9
C4 C3 C6 105.32(13)
C4 C3 C2 115.56(14)
C6 C3 C2 103.11(13)
C4 C3 H3 110.8
C6 C3 H3 110.8
C2 C3 H3 110.8
O1 C4 N1 124.11(15)
O1 C4 C3 128.24(14)
N1 C4 C3 107.64(13)
O2 C5 N1 123.70(15)
O2 C5 C6 128.20(15)
N1 C5 C6 108.10(13)
C5 C6 C3 105.34(12)
C5 C6 C7 115.61(13)
C3 C6 C7 103.17(13)
C5 C6 H6 110.8
C3 C6 H6 110.8
C7 C6 H6 110.8
C8 C7 C1 100.53(14)
C8 C7 C6 106.71(12)
C1 C7 C6 98.78(13)
C8 C7 H7 116.1
C1 C7 H7 116.1
C6 C7 H7 116.1
C9 C8 C7 107.44(16)
C9 C8 H8 126.3
C7 C8 H8 126.3
C8 C9 C2 107.78(16)
C8 C9 H9 126.1
C2 C9 H9 126.1
C11 C10 C15 120.93(14)
C11 C10 N1 121.27(14)
C15 C10 N1 117.76(13)
C10 C11 C12 120.10(15)
C10 C11 H11 120.0
C12 C11 H11 120.0
C13 C12 C11 119.23(15)
C13 C12 H12 120.4
C11 C12 H12 120.4
C12 C13 C14 121.15(15)
C12 C13 H13 119.4
C14 C13 H13 119.4
C15 C14 C13 119.61(14)
C15 C14 H14 120.2
C13 C14 H14 120.2
O3 C15 C14 125.26(14)
O3 C15 C10 115.76(13)
C14 C15 C10 118.98(14)
O3 C16 H16A 109.5
O3 C16 H16B 109.5
H16A C16 H16B 109.5
O3 C16 H16C 109.5
H16A C16 H16C 109.5
H16B C16 H16C 109.5
C4 N1 C5 113.51(13)
C4 N1 C10 123.93(13)
C5 N1 C10 122.32(12)
C15 O3 C16 117.32(12)

loop_
_geom_bond_atom_site_label_1
_geom_bond_atom_site_label_2
_geom_bond_distance
C1 C2 1.540(2)
C1 C7 1.543(2)
C1 H1A 0.9900
C1 H1B 0.9900
C2 C9 1.508(3)
C2 C3 1.564(2)
C2 H2 1.0000
C3 C4 1.513(2)
C3 C6 1.539(2)
C3 H3 1.0000
C4 O1 1.205(2)
C4 N1 1.395(2)
C5 O2 1.206(2)
C5 N1 1.3987(19)
C5 C6 1.501(2)
C6 C7 1.566(2)
C6 H6 1.0000
C7 C8 1.517(2)
C7 H7 1.0000
C8 C9 1.336(3)
C8 H8 0.9500
C9 H9 0.9500
C10 C11 1.381(2)
C10 C15 1.400(2)
C10 N1 1.4329(18)
C11 C12 1.389(2)
C11 H11 0.9500
C12 C13 1.384(2)
C12 H12 0.9500
C13 C14 1.394(2)
C13 H13 0.9500
C14 C15 1.391(2)
C14 H14 0.9500
C15 O3 1.3546(18)
C16 O3 1.4324(19)
C16 H16A 0.9800
C16 H16B 0.9800
C16 H16C 0.9800

loop_
_geom_torsion_atom_site_label_1
_geom_torsion_atom_site_label_2
_geom_torsion_atom_site_label_3
_geom_torsion_atom_site_label_4
_geom_torsion
C7 C1 C2 C9 -49.72(15)
C7 C1 C2 C3 59.55(15)
C9 C2 C3 C4 -47.11(19)
C1 C2 C3 C4 -151.22(14)
C9 C2 C3 C6 67.22(16)
C1 C2 C3 C6 -36.89(15)
C6 C3 C4 O1 -176.59(17)
C2 C3 C4 O1 -63.5(2)
C6 C3 C4 N1 2.33(17)
C2 C3 C4 N1 115.39(16)
O2 C5 C6 C3 178.17(17)
N1 C5 C6 C3 -1.33(16)
O2 C5 C6 C7 65.0(2)
N1 C5 C6 C7 -114.51(14)
C4 C3 C6 C5 -0.60(16)
C2 C3 C6 C5 -122.14(13)
C4 C3 C6 C7 121.04(13)
C2 C3 C6 C7 -0.50(15)
C2 C1 C7 C8 49.24(15)
C2 C1 C7 C6 -59.70(15)
C5 C6 C7 C8 48.19(18)
C3 C6 C7 C8 -66.24(16)
C5 C6 C7 C1 152.04(13)
C3 C6 C7 C1 37.62(15)
C1 C7 C8 C9 -32.44(16)
C6 C7 C8 C9 70.15(17)
C7 C8 C9 C2 -0.67(18)
C1 C2 C9 C8 33.61(17)
C3 C2 C9 C8 -69.47(17)
C15 C10 C11 C12 -0.3(3)
N1 C10 C11 C12 177.08(14)
C10 C11 C12 C13 -0.6(3)
C11 C12 C13 C14 1.0(3)
C12 C13 C14 C15 -0.5(3)
C13 C14 C15 O3 179.83(14)
C13 C14 C15 C10 -0.4(2)
C11 C10 C15 O3 -179.44(14)
N1 C10 C15 O3 3.1(2)
C11 C10 C15 C14 0.8(2)
N1 C10 C15 C14 -176.65(13)
O1 C4 N1 C5 175.56(15)
C3 C4 N1 C5 -3.42(19)
O1 C4 N1 C10 -10.0(3)
C3 C4 N1 C10 171.02(13)
O2 C5 N1 C4 -176.49(16)
C6 C5 N1 C4 3.04(18)
O2 C5 N1 C10 9.0(2)
C6 C5 N1 C10 -171.50(13)
C11 C10 N1 C4 102.77(19)
C15 C10 N1 C4 -79.8(2)
C11 C10 N1 C5 -83.27(19)
C15 C10 N1 C5 94.15(18)
C14 C15 O3 C16 -4.3(2)
C10 C15 O3 C16 175.90(14)
